data_4079718
loop_
_publ_author_name
'Januszewski, Estera'
'Bolte, Michael'
'Lerner, Hans-Wolfram'
'Wagner, Matthias'

_publ_section_title
;
 Influence of the Bridging Elements on the Optical Properties of Linked
 9,10-Dihydro-9,10-diboraanthracenes
;
_journal_issue 23
_journal_name_full Organometallics
_journal_page_first 8420
_journal_paper_doi 10.1021/om300990z
_journal_volume 31
_journal_year 2012
_chemical_formula_moiety 'C22 H20 Br2'
_chemical_formula_sum 'C22 H20 Br2'
_chemical_formula_weight 444.20
_chemical_name_systematic ?
_space_group_IT_number 14
_symmetry_cell_setting monoclinic
_symmetry_space_group_name_Hall '-P 2ybc'
_symmetry_space_group_name_H-M 'P 1 21/c 1'
_atom_sites_solution_hydrogens geom
_atom_sites_solution_primary direct
_atom_sites_solution_secondary difmap
_audit_creation_method SHELXL-97
_cell_angle_alpha 90.00
_cell_angle_beta 106.058(9)
_cell_angle_gamma 90.00
_cell_formula_units_Z 2
_cell_length_a 8.9815(10)
_cell_length_b 7.5601(8)
_cell_length_c 14.0710(16)
_cell_measurement_reflns_used 11906
_cell_measurement_temperature 173(2)
_cell_measurement_theta_max 26.0
_cell_measurement_theta_min 3.575
_cell_volume 918.16(18)
_computing_cell_refinement 'X-Area (Stoe & Cie, 2001)'
_computing_data_collection 'X-Area (Stoe & Cie, 2001)'
_computing_data_reduction 'X-Area (Stoe & Cie, 2001)'
_computing_molecular_graphics 'XP in SHELXTL-Plus (Sheldrick, 1991)'
_computing_publication_material SHELXL97
_computing_structure_refinement 'SHELXL97 (Sheldrick, 2008) '
_computing_structure_solution 'SHELXS97 (Sheldrick, 2008) '
_diffrn_ambient_temperature 173(2)
_diffrn_measured_fraction_theta_full 0.998
_diffrn_measured_fraction_theta_max 0.997
_diffrn_measurement_device_type 'STOE IPDS II two-circle-diffractometer'
_diffrn_measurement_method \w
_diffrn_radiation_monochromator 'Genix 3D multilayer optics'
_diffrn_radiation_source 'Genix 3D I\mS microfocus X-ray source'
_diffrn_radiation_type MoK\a
_diffrn_radiation_wavelength 0.71073
_diffrn_reflns_av_R_equivalents 0.0781
_diffrn_reflns_av_sigmaI/netI 0.0389
_diffrn_reflns_limit_h_max 10
_diffrn_reflns_limit_h_min -10
_diffrn_reflns_limit_k_max 9
_diffrn_reflns_limit_k_min -9
_diffrn_reflns_limit_l_max 16
_diffrn_reflns_limit_l_min -17
_diffrn_reflns_number 11796
_diffrn_reflns_theta_full 25.00
_diffrn_reflns_theta_max 25.66
_diffrn_reflns_theta_min 3.58
_diffrn_standards_number 0
_exptl_absorpt_coefficient_mu 4.414
_exptl_absorpt_correction_T_max 0.7190
_exptl_absorpt_correction_T_min 0.3072
_exptl_absorpt_correction_type multi-scan
_exptl_absorpt_process_details 'X-Area (Stoe & Cie, 2001)'
_exptl_crystal_colour colourless
_exptl_crystal_density_diffrn 1.607
_exptl_crystal_density_method 'not measured'
_exptl_crystal_description plate
_exptl_crystal_F_000 444
_exptl_crystal_size_max 0.35
_exptl_crystal_size_mid 0.13
_exptl_crystal_size_min 0.08
_refine_diff_density_max 0.498
_refine_diff_density_min -0.399
_refine_diff_density_rms 0.070
_refine_ls_extinction_method none
_refine_ls_goodness_of_fit_ref 1.104
_refine_ls_hydrogen_treatment constr
_refine_ls_matrix_type full
_refine_ls_number_parameters 111
_refine_ls_number_reflns 1735
_refine_ls_number_restraints 0
_refine_ls_restrained_S_all 1.104
_refine_ls_R_factor_all 0.0496
_refine_ls_R_factor_gt 0.0388
_refine_ls_shift/su_max 0.000
_refine_ls_shift/su_mean 0.000
_refine_ls_structure_factor_coef Fsqd
_refine_ls_weighting_details 'calc w=1/[\s^2^(Fo^2^)+(0.0291P)^2^+0.9077P] where P=(Fo^2^+2Fc^2^)/3'
_refine_ls_weighting_scheme calc
_refine_ls_wR_factor_gt 0.0773
_refine_ls_wR_factor_ref 0.0809
_reflns_number_gt 1516
_reflns_number_total 1735
_reflns_threshold_expression I>2\s(I)
_cod_data_source_file om300990z_si_001.cif
_cod_data_source_block wa1414
_cod_depositor_comments
;
The following automatic conversions were performed:

'_symmetry_cell_setting' value 'Monoclinic' changed to 'monoclinic'
according to /home/saulius/struct/CIF-dictionaries/cif_core.dic
dictionary named 'cif_core.dic' version 2.4.2 from 2011-04-26.

Automatic conversion script
Id: cif_fix_values 1891 2012-01-12 08:04:46Z andrius 
;
_cod_original_sg_symbol_H-M P21/c
_cod_database_code 4079718

loop_
_symmetry_equiv_pos_as_xyz
'x, y, z'
'-x, y+1/2, -z+1/2'
'-x, -y, -z'
'x, -y-1/2, z-1/2'

loop_
_atom_site_label
_atom_site_type_symbol
_atom_site_fract_x
_atom_site_fract_y
_atom_site_fract_z
_atom_site_U_iso_or_equiv
_atom_site_adp_type
_atom_site_occupancy
_atom_site_symmetry_multiplicity
_atom_site_calc_flag
_atom_site_refinement_flags
Br1 Br 0.04918(4) -0.00704(5) 0.79041(3) 0.03953(14) Uani 1 1 d .
C1 C 0.1723(4) 0.1128(4) 0.7209(2) 0.0248(7) Uani 1 1 d .
C2 C 0.1202(4) 0.1209(4) 0.6192(2) 0.0257(7) Uani 1 1 d .
H2 H 0.0269 0.0630 0.5849 0.031 Uiso 1 1 calc R
C3 C 0.2052(4) 0.2142(4) 0.5676(2) 0.0257(7) Uani 1 1 d .
H3 H 0.1696 0.2208 0.4976 0.031 Uiso 1 1 calc R
C4 C 0.3428(3) 0.2988(4) 0.6175(2) 0.0218(6) Uani 1 1 d .
C5 C 0.3934(4) 0.2865(4) 0.7200(2) 0.0264(7) Uani 1 1 d .
H5 H 0.4876 0.3424 0.7545 0.032 Uiso 1 1 calc R
C6 C 0.3087(4) 0.1941(5) 0.7729(2) 0.0274(7) Uani 1 1 d .
H6 H 0.3435 0.1868 0.8430 0.033 Uiso 1 1 calc R
C11 C 0.4277(3) 0.4038(4) 0.5587(2) 0.0211(6) Uani 1 1 d .
C12 C 0.3694(3) 0.5702(4) 0.5230(2) 0.0213(6) Uani 1 1 d .
C13 C 0.4401(3) 0.6663(4) 0.4625(2) 0.0216(6) Uani 1 1 d .
C14 C 0.2328(4) 0.6482(5) 0.5518(3) 0.0291(7) Uani 1 1 d .
H14A H 0.2236 0.5916 0.6125 0.044 Uiso 1 1 calc R
H14B H 0.1377 0.6279 0.4985 0.044 Uiso 1 1 calc R
H14C H 0.2486 0.7756 0.5629 0.044 Uiso 1 1 calc R
C15 C 0.3736(4) 0.8418(4) 0.4197(3) 0.0298(7) Uani 1 1 d .
H15A H 0.2716 0.8229 0.3728 0.045 Uiso 1 1 calc R
H15B H 0.4430 0.8967 0.3854 0.045 Uiso 1 1 calc R
H15C H 0.3630 0.9196 0.4731 0.045 Uiso 1 1 calc R

loop_
_atom_site_aniso_label
_atom_site_aniso_U_11
_atom_site_aniso_U_22
_atom_site_aniso_U_33
_atom_site_aniso_U_23
_atom_site_aniso_U_13
_atom_site_aniso_U_12
Br1 0.0337(2) 0.0465(2) 0.0436(2) 0.01783(18) 0.01933(15) -0.00342(17)
C1 0.0243(15) 0.0230(16) 0.0322(18) 0.0060(13) 0.0166(13) 0.0017(13)
C2 0.0232(14) 0.0269(17) 0.0284(17) -0.0042(13) 0.0094(13) -0.0039(13)
C3 0.0245(15) 0.0330(18) 0.0199(15) -0.0020(13) 0.0069(13) -0.0029(13)
C4 0.0206(14) 0.0242(16) 0.0221(15) 0.0023(12) 0.0086(12) 0.0016(12)
C5 0.0200(14) 0.0328(18) 0.0255(17) 0.0023(13) 0.0050(13) -0.0024(13)
C6 0.0255(15) 0.0363(19) 0.0213(16) 0.0066(13) 0.0083(13) 0.0021(13)
C11 0.0163(13) 0.0278(17) 0.0199(15) -0.0004(12) 0.0061(11) -0.0021(12)
C12 0.0141(13) 0.0269(16) 0.0224(15) -0.0007(12) 0.0040(11) 0.0004(12)
C13 0.0190(14) 0.0245(16) 0.0211(15) 0.0001(12) 0.0052(12) -0.0012(12)
C14 0.0238(16) 0.0334(19) 0.0344(19) 0.0023(15) 0.0153(14) 0.0044(13)
C15 0.0258(15) 0.0282(18) 0.0365(19) 0.0065(14) 0.0105(14) 0.0028(14)

loop_
_atom_type_symbol
_atom_type_description
_atom_type_scat_dispersion_real
_atom_type_scat_dispersion_imag
_atom_type_scat_source
C C 0.0033 0.0016 'International Tables Vol C Tables 4.2.6.8 and 6.1.1.4'
H H 0.0000 0.0000 'International Tables Vol C Tables 4.2.6.8 and 6.1.1.4'
Br Br -0.2901 2.4595 'International Tables Vol C Tables 4.2.6.8 and 6.1.1.4'

loop_
_geom_angle_atom_site_label_1
_geom_angle_atom_site_label_2
_geom_angle_atom_site_label_3
_geom_angle
_geom_angle_site_symmetry_1
_geom_angle_site_symmetry_3
C2 C1 C6 121.7(3) . .
C2 C1 Br1 118.5(2) . .
C6 C1 Br1 119.7(2) . .
C1 C2 C3 119.3(3) . .
C1 C2 H2 120.4 . .
C3 C2 H2 120.4 . .
C2 C3 C4 120.7(3) . .
C2 C3 H3 119.7 . .
C4 C3 H3 119.7 . .
C5 C4 C3 118.7(3) . .
C5 C4 C11 122.5(3) . .
C3 C4 C11 118.7(3) . .
C4 C5 C6 121.2(3) . .
C4 C5 H5 119.4 . .
C6 C5 H5 119.4 . .
C1 C6 C5 118.3(3) . .
C1 C6 H6 120.8 . .
C5 C6 H6 120.8 . .
C12 C11 C13 121.1(3) . 3_666
C12 C11 C4 118.5(3) . .
C13 C11 C4 120.4(3) 3_666 .
C13 C12 C11 119.8(3) . .
C13 C12 C14 119.9(3) . .
C11 C12 C14 120.3(3) . .
C12 C13 C11 119.1(3) . 3_666
C12 C13 C15 120.2(3) . .
C11 C13 C15 120.7(3) 3_666 .
C12 C14 H14A 109.5 . .
C12 C14 H14B 109.5 . .
H14A C14 H14B 109.5 . .
C12 C14 H14C 109.5 . .
H14A C14 H14C 109.5 . .
H14B C14 H14C 109.5 . .
C13 C15 H15A 109.5 . .
C13 C15 H15B 109.5 . .
H15A C15 H15B 109.5 . .
C13 C15 H15C 109.5 . .
H15A C15 H15C 109.5 . .
H15B C15 H15C 109.5 . .

loop_
_geom_bond_atom_site_label_1
_geom_bond_atom_site_label_2
_geom_bond_distance
_geom_bond_site_symmetry_2
Br1 C1 1.897(3) .
C1 C2 1.378(5) .
C1 C6 1.385(5) .
C2 C3 1.383(4) .
C2 H2 0.9500 .
C3 C4 1.396(4) .
C3 H3 0.9500 .
C4 C5 1.390(4) .
C4 C11 1.498(4) .
C5 C6 1.391(4) .
C5 H5 0.9500 .
C6 H6 0.9500 .
C11 C12 1.401(4) .
C11 C13 1.406(4) 3_666
C12 C13 1.399(4) .
C12 C14 1.514(4) .
C13 C11 1.406(4) 3_666
C13 C15 1.510(5) .
C14 H14A 0.9800 .
C14 H14B 0.9800 .
C14 H14C 0.9800 .
C15 H15A 0.9800 .
C15 H15B 0.9800 .
C15 H15C 0.9800 .

loop_
_geom_torsion_atom_site_label_1
_geom_torsion_atom_site_label_2
_geom_torsion_atom_site_label_3
_geom_torsion_atom_site_label_4
_geom_torsion
_geom_torsion_site_symmetry_1
_geom_torsion_site_symmetry_4
C6 C1 C2 C3 -0.7(5) . .
Br1 C1 C2 C3 177.2(2) . .
C1 C2 C3 C4 0.3(5) . .
C2 C3 C4 C5 0.4(5) . .
C2 C3 C4 C11 -177.8(3) . .
C3 C4 C5 C6 -0.8(5) . .
C11 C4 C5 C6 177.3(3) . .
C2 C1 C6 C5 0.4(5) . .
Br1 C1 C6 C5 -177.6(2) . .
C4 C5 C6 C1 0.4(5) . .
C5 C4 C11 C12 -102.3(4) . .
C3 C4 C11 C12 75.8(4) . .
C5 C4 C11 C13 79.7(4) . 3_666
C3 C4 C11 C13 -102.2(4) . 3_666
C13 C11 C12 C13 2.2(5) 3_666 .
C4 C11 C12 C13 -175.8(3) . .
C13 C11 C12 C14 -176.3(3) 3_666 .
C4 C11 C12 C14 5.8(4) . .
C11 C12 C13 C11 -2.1(5) . 3_666
C14 C12 C13 C11 176.3(3) . 3_666
C11 C12 C13 C15 177.1(3) . .
C14 C12 C13 C15 -4.4(5) . .
